data_2242860
loop_
_publ_author_name
'Mo, Dennis'
'Frank, Walter'

_publ_section_title
;
 Synthesis and crystal structure of
 1,3-di-<i>tert</i>-butyl-2-chloro-4,4-diphenyl-1,3,2\l^3^,4-diazaphosphasiletidine
;
_journal_coeditor_code PK2614
_journal_issue 3
_journal_name_full 'Acta Crystallographica Section E'
_journal_page_first 405
_journal_page_last 409
_journal_paper_doi 10.1107/S2056989019002627
_journal_volume 75
_journal_year 2019
_chemical_formula_iupac 'C20 H28 Cl N2 P Si'
_chemical_formula_moiety 'C20 H28 Cl N2 P Si'
_chemical_formula_sum 'C20 H28 Cl N2 P Si'
_chemical_formula_weight 390.95
_chemical_melting_point 393.5
_chemical_name_systematic
;
1,3-Di-<i>tert</i>-butyl-2-chloro-4,4-diphenyl-1,3,2\l^3^,4-\
diazaphosphasiletidine
;
_space_group_IT_number 9
_space_group_name_Hall 'C -2yc'
_symmetry_cell_setting monoclinic
_symmetry_space_group_name_Hall 'C -2yc'
_symmetry_space_group_name_H-M 'C 1 c 1'
_atom_sites_solution_hydrogens geom
_atom_sites_solution_primary direct
_atom_sites_solution_secondary difmap
_audit_creation_method SHELXL-2014/7
_cell_angle_alpha 90
_cell_angle_beta 95.739(4)
_cell_angle_gamma 90
_cell_formula_units_Z 4
_cell_length_a 13.4004(7)
_cell_length_b 15.6272(6)
_cell_length_c 10.3817(5)
_cell_measurement_reflns_used 12536
_cell_measurement_temperature 173(2)
_cell_measurement_theta_max 29.645
_cell_measurement_theta_min 2.605
_cell_volume 2163.14(18)
_computing_cell_refinement
;
X-Area (Stoe & Cie, 2009)
;
_computing_data_collection
;
X-Area (Stoe & Cie, 2009)
;
_computing_data_reduction
;
X-Area (Stoe & Cie, 2009)
;
_computing_molecular_graphics
;
DIAMOND (Brandenburg, 2016)
;
_computing_publication_material
;
<i>SHELXL2014/7</i> (Sheldrick, 2015b) and publCIF (Westrip,
2010)
;
_computing_structure_refinement
;
<i>SHELXL2014/7</i> (Sheldrick, 2015b)
;
_computing_structure_solution
;
SHELXT (Sheldrick, 2015a)
;
_diffrn_ambient_temperature 173(2)
_diffrn_measured_fraction_theta_full 0.999
_diffrn_measured_fraction_theta_max 1.000
_diffrn_measurement_device_type 'Stoe IPDS'
_diffrn_measurement_method '\w scans'
_diffrn_radiation_monochromator graphite
_diffrn_radiation_type MoK\a
_diffrn_radiation_wavelength 0.71073
_diffrn_reflns_av_R_equivalents 0.0643
_diffrn_reflns_av_unetI/netI 0.0515
_diffrn_reflns_limit_h_max 18
_diffrn_reflns_limit_h_min -18
_diffrn_reflns_limit_k_max 21
_diffrn_reflns_limit_k_min -20
_diffrn_reflns_limit_l_max 14
_diffrn_reflns_limit_l_min -14
_diffrn_reflns_number 11994
_diffrn_reflns_theta_full 25.242
_diffrn_reflns_theta_max 29.097
_diffrn_reflns_theta_min 2.607
_diffrn_source 'sealed tube'
_diffrn_standards_number 11994
_exptl_absorpt_coefficient_mu 0.312
_exptl_absorpt_correction_T_max 0.875
_exptl_absorpt_correction_T_min 0.688
_exptl_absorpt_correction_type multi-scan
_exptl_absorpt_process_details
;
(SHELXTL; Sheldrick, 2008)
;
_exptl_crystal_colour colourless
_exptl_crystal_density_diffrn 1.201
_exptl_crystal_description prismatic
_exptl_crystal_F_000 832
_exptl_crystal_size_max 0.440
_exptl_crystal_size_mid 0.380
_exptl_crystal_size_min 0.210
_refine_diff_density_max 0.264
_refine_diff_density_min -0.269
_refine_ls_abs_structure_details
;
Flack <i>x</i> determined using 1837 quotients
[(<i>I</i>^+^)-(<i>I</i>^-^)]/[(<i>I</i>^+^)+(<i>I</i>^-^)]
(Parsons <i>et al.</i>,  2013)
;
_refine_ls_abs_structure_Flack 0.08(8)
_refine_ls_extinction_method none
_refine_ls_goodness_of_fit_ref 1.495
_refine_ls_hydrogen_treatment constr
_refine_ls_matrix_type full
_refine_ls_number_parameters 255
_refine_ls_number_reflns 5765
_refine_ls_number_restraints 32
_refine_ls_restrained_S_all 1.501
_refine_ls_R_factor_all 0.0799
_refine_ls_R_factor_gt 0.0625
_refine_ls_shift/su_max 0.001
_refine_ls_shift/su_mean 0.000
_refine_ls_structure_factor_coef Fsqd
_refine_ls_weighting_details 'w=1/[\s^2^(Fo^2^)+(0.0080P)^2^+1.4244P] where P=(Fo^2^+2Fc^2^)/3'
_refine_ls_weighting_scheme calc
_refine_ls_wR_factor_gt 0.0980
_refine_ls_wR_factor_ref 0.1038
_reflns_number_gt 4920
_reflns_number_total 5765
_reflns_threshold_expression 'I > 2\s(I)'
_cod_data_source_file pk2614sup1.cif
_cod_data_source_block I
_cod_original_sg_symbol_H-M 'C c'
_cod_database_code 2242860
_shelx_estimated_absorpt_t_min 0.875
_shelx_estimated_absorpt_t_max 0.937

loop_
_space_group_symop_operation_xyz
'x, y, z'
'x, -y, z+1/2'
'x+1/2, y+1/2, z'
'x+1/2, -y+1/2, z+1/2'

loop_
_atom_site_type_symbol
_atom_site_label
_atom_site_fract_x
_atom_site_fract_y
_atom_site_fract_z
_atom_site_U_iso_or_equiv
_atom_site_adp_type
_atom_site_calc_flag
_atom_site_occupancy
_atom_site_disorder_assembly
_atom_site_disorder_group
Cl Cl1 0.72280(12) 0.34044(10) 0.44721(13) 0.0555(4) Uani d 1 . .
P P1 0.75140(9) 0.32990(8) 0.65977(11) 0.0340(3) Uani d 1 . .
Si Si1 0.63594(9) 0.21721(8) 0.74331(11) 0.0292(3) Uani d 1 . .
N N1 0.6359(3) 0.3262(2) 0.7115(4) 0.0327(9) Uani d 1 . .
N N2 0.7534(3) 0.2234(3) 0.6842(4) 0.0347(9) Uani d 1 . .
C C1 0.5626(4) 0.3962(3) 0.7149(5) 0.0403(11) Uani d 1 . .
C C2 0.4879(6) 0.3880(5) 0.5905(9) 0.059(2) Uani d 0.752(6) A 1
H H21 0.4348 0.4309 0.5925 0.089 Uiso calc 0.752(6) A 1
H H22 0.4582 0.3306 0.5867 0.089 Uiso calc 0.752(6) A 1
H H23 0.5238 0.3972 0.5139 0.089 Uiso calc 0.752(6) A 1
C C3 0.5049(7) 0.3845(6) 0.8317(10) 0.073(3) Uani d 0.752(6) A 1
H H31 0.4508 0.4268 0.8292 0.110 Uiso calc 0.752(6) A 1
H H32 0.5503 0.3924 0.9109 0.110 Uiso calc 0.752(6) A 1
H H33 0.4763 0.3268 0.8307 0.110 Uiso calc 0.752(6) A 1
C C4 0.6140(6) 0.4825(4) 0.7091(9) 0.0531(19) Uani d 0.752(6) A 1
H H41 0.5638 0.5282 0.7083 0.080 Uiso calc 0.752(6) A 1
H H42 0.6484 0.4858 0.6303 0.080 Uiso calc 0.752(6) A 1
H H43 0.6630 0.4892 0.7851 0.080 Uiso calc 0.752(6) A 1
C C2A 0.5825(18) 0.4340(15) 0.8546(19) 0.059(2) Uani d 0.248(6) A 2
H H24 0.5403 0.4847 0.8622 0.089 Uiso calc 0.248(6) A 2
H H25 0.6533 0.4502 0.8713 0.089 Uiso calc 0.248(6) A 2
H H26 0.5664 0.3909 0.9179 0.089 Uiso calc 0.248(6) A 2
C C3A 0.579(2) 0.4643(16) 0.619(3) 0.073(3) Uani d 0.248(6) A 2
H H34 0.5288 0.5095 0.6240 0.110 Uiso calc 0.248(6) A 2
H H35 0.5728 0.4397 0.5319 0.110 Uiso calc 0.248(6) A 2
H H36 0.6463 0.4885 0.6386 0.110 Uiso calc 0.248(6) A 2
C C4A 0.4558(13) 0.3610(13) 0.712(3) 0.0531(19) Uani d 0.248(6) A 2
H H44 0.4086 0.4085 0.7168 0.080 Uiso calc 0.248(6) A 2
H H45 0.4514 0.3224 0.7853 0.080 Uiso calc 0.248(6) A 2
H H46 0.4391 0.3295 0.6307 0.080 Uiso calc 0.248(6) A 2
C C5 0.8384(4) 0.1638(4) 0.6749(5) 0.0464(12) Uani d 1 . .
C C6 0.9360(5) 0.2115(6) 0.6854(13) 0.084(3) Uani d 0.878(9) B 1
H H61 0.9906 0.1718 0.6721 0.126 Uiso calc 0.878(9) B 1
H H62 0.9480 0.2374 0.7716 0.126 Uiso calc 0.878(9) B 1
H H63 0.9332 0.2566 0.6194 0.126 Uiso calc 0.878(9) B 1
C C7 0.8229(6) 0.1177(5) 0.5448(8) 0.071(2) Uani d 0.878(9) B 1
H H71 0.8780 0.0773 0.5377 0.106 Uiso calc 0.878(9) B 1
H H72 0.8215 0.1597 0.4745 0.106 Uiso calc 0.878(9) B 1
H H73 0.7591 0.0865 0.5386 0.106 Uiso calc 0.878(9) B 1
C C8 0.8350(6) 0.0952(6) 0.7785(8) 0.075(3) Uani d 0.878(9) B 1
H H81 0.8821 0.0493 0.7628 0.112 Uiso calc 0.878(9) B 1
H H82 0.7670 0.0718 0.7755 0.112 Uiso calc 0.878(9) B 1
H H83 0.8539 0.1204 0.8639 0.112 Uiso calc 0.878(9) B 1
C C6A 0.799(4) 0.075(2) 0.647(9) 0.084(3) Uani d 0.122(9) B 2
H H64 0.8552 0.0353 0.6409 0.126 Uiso calc 0.122(9) B 2
H H65 0.7599 0.0560 0.7170 0.126 Uiso calc 0.122(9) B 2
H H66 0.7558 0.0744 0.5649 0.126 Uiso calc 0.122(9) B 2
C C7A 0.890(4) 0.160(4) 0.814(3) 0.071(2) Uani d 0.122(9) B 2
H H74 0.9482 0.1210 0.8164 0.106 Uiso calc 0.122(9) B 2
H H75 0.9131 0.2169 0.8416 0.106 Uiso calc 0.122(9) B 2
H H76 0.8430 0.1381 0.8722 0.106 Uiso calc 0.122(9) B 2
C C8A 0.915(4) 0.216(4) 0.608(7) 0.075(3) Uani d 0.122(9) B 2
H H84 0.9742 0.1814 0.5984 0.112 Uiso calc 0.122(9) B 2
H H85 0.8848 0.2350 0.5230 0.112 Uiso calc 0.122(9) B 2
H H86 0.9345 0.2668 0.6612 0.112 Uiso calc 0.122(9) B 2
C C9 0.6452(4) 0.1891(3) 0.9186(4) 0.0350(10) Uani d 1 . .
C C10 0.6963(4) 0.2448(4) 1.0070(5) 0.0455(12) Uani d 1 . .
H H101 0.7210 0.2975 0.9776 0.055 Uiso calc 1 . .
C C11 0.7117(4) 0.2239(4) 1.1385(5) 0.0547(14) Uani d 1 . .
H H111 0.7460 0.2627 1.1979 0.066 Uiso calc 1 . .
C C12 0.6774(5) 0.1475(5) 1.1817(5) 0.0598(16) Uani d 1 . .
H H121 0.6877 0.1338 1.2712 0.072 Uiso calc 1 . .
C C13 0.6286(5) 0.0909(4) 1.0973(5) 0.0596(16) Uani d 1 . .
H H131 0.6052 0.0379 1.1276 0.072 Uiso calc 1 . .
C C14 0.6134(4) 0.1115(3) 0.9657(5) 0.0451(12) Uani d 1 . .
H H141 0.5805 0.0715 0.9070 0.054 Uiso calc 1 . .
C C15 0.5370(3) 0.1539(3) 0.6457(4) 0.0350(10) Uani d 1 . .
C C16 0.4537(4) 0.1194(4) 0.6972(6) 0.0493(13) Uani d 1 . .
H H161 0.4452 0.1282 0.7860 0.059 Uiso calc 1 . .
C C17 0.3831(4) 0.0724(4) 0.6203(7) 0.0622(17) Uani d 1 . .
H H171 0.3274 0.0483 0.6571 0.075 Uiso calc 1 . .
C C18 0.3932(5) 0.0604(4) 0.4901(7) 0.0632(18) Uani d 1 . .
H H181 0.3452 0.0274 0.4380 0.076 Uiso calc 1 . .
C C19 0.4732(5) 0.0966(4) 0.4362(6) 0.0534(14) Uani d 1 . .
H H191 0.4796 0.0899 0.3464 0.064 Uiso calc 1 . .
C C20 0.5442(4) 0.1429(3) 0.5136(5) 0.0417(11) Uani d 1 . .
H H201 0.5990 0.1677 0.4758 0.050 Uiso calc 1 . .

loop_
_atom_site_aniso_label
_atom_site_aniso_U_11
_atom_site_aniso_U_22
_atom_site_aniso_U_33
_atom_site_aniso_U_12
_atom_site_aniso_U_13
_atom_site_aniso_U_23
Cl1 0.0735(10) 0.0566(9) 0.0376(6) 0.0008(8) 0.0126(6) 0.0061(6)
P1 0.0318(6) 0.0347(6) 0.0360(6) -0.0002(6) 0.0057(5) -0.0022(5)
Si1 0.0298(6) 0.0277(6) 0.0301(6) 0.0026(5) 0.0030(4) -0.0025(5)
N1 0.032(2) 0.0295(19) 0.038(2) 0.0074(17) 0.0075(17) -0.0009(15)
N2 0.031(2) 0.039(2) 0.034(2) 0.0092(18) 0.0066(17) 0.0012(17)
C1 0.035(3) 0.032(2) 0.055(3) 0.008(2) 0.007(2) -0.005(2)
C2 0.041(4) 0.045(4) 0.088(6) 0.015(3) -0.013(4) -0.005(4)
C3 0.067(6) 0.063(5) 0.098(7) 0.026(5) 0.041(5) 0.004(5)
C4 0.046(4) 0.035(3) 0.076(5) 0.008(3) -0.001(4) -0.007(3)
C2A 0.041(4) 0.045(4) 0.088(6) 0.015(3) -0.013(4) -0.005(4)
C3A 0.067(6) 0.063(5) 0.098(7) 0.026(5) 0.041(5) 0.004(5)
C4A 0.046(4) 0.035(3) 0.076(5) 0.008(3) -0.001(4) -0.007(3)
C5 0.036(3) 0.046(3) 0.058(3) 0.016(2) 0.008(2) -0.003(3)
C6 0.030(3) 0.070(5) 0.151(9) 0.010(4) 0.002(4) -0.032(6)
C7 0.061(5) 0.067(5) 0.087(6) 0.024(4) 0.020(4) -0.025(4)
C8 0.062(5) 0.072(5) 0.094(6) 0.043(4) 0.024(4) 0.026(5)
C6A 0.030(3) 0.070(5) 0.151(9) 0.010(4) 0.002(4) -0.032(6)
C7A 0.061(5) 0.067(5) 0.087(6) 0.024(4) 0.020(4) -0.025(4)
C8A 0.062(5) 0.072(5) 0.094(6) 0.043(4) 0.024(4) 0.026(5)
C9 0.036(2) 0.038(2) 0.031(2) 0.0016(19) 0.0042(18) -0.0014(19)
C10 0.046(3) 0.050(3) 0.040(3) -0.003(2) 0.006(2) -0.004(2)
C11 0.055(3) 0.074(4) 0.034(3) -0.007(3) -0.003(2) -0.008(3)
C12 0.061(4) 0.090(5) 0.028(2) -0.002(4) 0.002(2) 0.008(3)
C13 0.071(4) 0.063(4) 0.045(3) 0.004(3) 0.009(3) 0.016(3)
C14 0.053(3) 0.041(3) 0.041(3) -0.005(2) 0.003(2) 0.004(2)
C15 0.036(2) 0.029(2) 0.038(2) 0.0033(19) -0.0021(18) 0.0018(19)
C16 0.038(3) 0.055(3) 0.054(3) -0.007(3) 0.002(2) 0.003(3)
C17 0.042(3) 0.064(4) 0.077(4) -0.012(3) -0.007(3) 0.016(3)
C18 0.054(4) 0.051(3) 0.078(4) -0.010(3) -0.028(3) 0.002(3)
C19 0.064(4) 0.049(3) 0.043(3) 0.005(3) -0.014(3) -0.009(2)
C20 0.046(3) 0.038(3) 0.040(2) 0.003(2) -0.001(2) -0.003(2)

loop_
_atom_type_symbol
_atom_type_description
_atom_type_scat_dispersion_real
_atom_type_scat_dispersion_imag
_atom_type_scat_source
C C 0.0033 0.0016 'International Tables Vol C Tables 4.2.6.8 and 6.1.1.4'
H H 0.0000 0.0000 'International Tables Vol C Tables 4.2.6.8 and 6.1.1.4'
N N 0.0061 0.0033 'International Tables Vol C Tables 4.2.6.8 and 6.1.1.4'
O O 0.0106 0.0060 'International Tables Vol C Tables 4.2.6.8 and 6.1.1.4'
Cl Cl 0.1484 0.1585 'International Tables Vol C Tables 4.2.6.8 and 6.1.1.4'
Co Co 0.3494 0.9721 'International Tables Vol C Tables 4.2.6.8 and 6.1.1.4'

loop_
_geom_angle_atom_site_label_1
_geom_angle_atom_site_label_2
_geom_angle_atom_site_label_3
_geom_angle
N2 P1 N1 85.4(2)
N2 P1 Cl1 102.87(15)
N1 P1 Cl1 104.31(15)
N1 Si1 N2 82.08(19)
N1 Si1 C9 114.6(2)
N2 Si1 C9 112.4(2)
N1 Si1 C15 115.4(2)
N2 Si1 C15 117.0(2)
C9 Si1 C15 112.3(2)
C1 N1 P1 128.1(3)
C1 N1 Si1 135.4(3)
P1 N1 Si1 96.37(19)
C5 N2 P1 127.8(4)
C5 N2 Si1 135.5(3)
P1 N2 Si1 96.1(2)
N1 C1 C3A 111.8(10)
N1 C1 C3 109.0(5)
N1 C1 C4 110.6(4)
C3 C1 C4 114.2(6)
N1 C1 C4A 110.9(9)
C3A C1 C4A 116.3(17)
N1 C1 C2 107.0(4)
C3 C1 C2 108.5(6)
C4 C1 C2 107.3(6)
N1 C1 C2A 104.5(9)
C3A C1 C2A 109.1(17)
C4A C1 C2A 103.2(15)
C1 C2 H21 109.5
C1 C2 H22 109.5
H21 C2 H22 109.5
C1 C2 H23 109.5
H21 C2 H23 109.5
H22 C2 H23 109.5
C1 C3 H31 109.5
C1 C3 H32 109.5
H31 C3 H32 109.5
C1 C3 H33 109.5
H31 C3 H33 109.5
H32 C3 H33 109.5
C1 C4 H41 109.5
C1 C4 H42 109.5
H41 C4 H42 109.5
C1 C4 H43 109.5
H41 C4 H43 109.5
H42 C4 H43 109.5
C1 C2A H24 109.5
C1 C2A H25 109.5
H24 C2A H25 109.5
C1 C2A H26 109.5
H24 C2A H26 109.5
H25 C2A H26 109.5
C1 C3A H34 109.5
C1 C3A H35 109.5
H34 C3A H35 109.5
C1 C3A H36 109.5
H34 C3A H36 109.5
H35 C3A H36 109.5
C1 C4A H44 109.5
C1 C4A H45 109.5
H44 C4A H45 109.5
C1 C4A H46 109.5
H44 C4A H46 109.5
H45 C4A H46 109.5
N2 C5 C6 110.7(5)
N2 C5 C6A 109.6(19)
N2 C5 C8 108.6(4)
C6 C5 C8 112.7(7)
N2 C5 C7 108.4(4)
C6 C5 C7 109.8(6)
C8 C5 C7 106.4(6)
N2 C5 C8A 104(2)
C6A C5 C8A 130(4)
N2 C5 C7A 104.2(19)
C6A C5 C7A 105(4)
C8A C5 C7A 101(4)
C5 C6 H61 109.5
C5 C6 H62 109.5
H61 C6 H62 109.5
C5 C6 H63 109.5
H61 C6 H63 109.5
H62 C6 H63 109.5
C5 C7 H71 109.5
C5 C7 H72 109.5
H71 C7 H72 109.5
C5 C7 H73 109.5
H71 C7 H73 109.5
H72 C7 H73 109.5
C5 C8 H81 109.5
C5 C8 H82 109.5
H81 C8 H82 109.5
C5 C8 H83 109.5
H81 C8 H83 109.5
H82 C8 H83 109.5
C5 C6A H64 109.5
C5 C6A H65 109.5
H64 C6A H65 109.5
C5 C6A H66 109.5
H64 C6A H66 109.5
H65 C6A H66 109.5
C5 C7A H74 109.5
C5 C7A H75 109.5
H74 C7A H75 109.5
C5 C7A H76 109.5
H74 C7A H76 109.5
H75 C7A H76 109.5
C5 C8A H84 109.5
C5 C8A H85 109.5
H84 C8A H85 109.5
C5 C8A H86 109.5
H84 C8A H86 109.5
H85 C8A H86 109.5
C14 C9 C10 117.4(4)
C14 C9 Si1 123.8(4)
C10 C9 Si1 118.5(4)
C9 C10 C11 120.8(5)
C9 C10 H101 119.6
C11 C10 H101 119.6
C12 C11 C10 120.1(5)
C12 C11 H111 120.0
C10 C11 H111 120.0
C13 C12 C11 120.6(5)
C13 C12 H121 119.7
C11 C12 H121 119.7
C12 C13 C14 119.4(6)
C12 C13 H131 120.3
C14 C13 H131 120.3
C9 C14 C13 121.7(5)
C9 C14 H141 119.2
C13 C14 H141 119.2
C16 C15 C20 117.7(5)
C16 C15 Si1 123.3(4)
C20 C15 Si1 118.9(4)
C17 C16 C15 120.7(6)
C17 C16 H161 119.6
C15 C16 H161 119.6
C18 C17 C16 120.4(6)
C18 C17 H171 119.8
C16 C17 H171 119.8
C19 C18 C17 119.8(5)
C19 C18 H181 120.1
C17 C18 H181 120.1
C18 C19 C20 119.6(5)
C18 C19 H191 120.2
C20 C19 H191 120.2
C19 C20 C15 121.6(5)
C19 C20 H201 119.2
C15 C20 H201 119.2

loop_
_geom_bond_atom_site_label_1
_geom_bond_atom_site_label_2
_geom_bond_distance
Cl1 P1 2.2078(17)
P1 N2 1.684(4)
P1 N1 1.689(4)
Si1 N1 1.736(4)
Si1 N2 1.749(4)
Si1 C9 1.864(5)
Si1 C15 1.869(5)
N1 C1 1.473(6)
N2 C5 1.481(6)
C1 C3A 1.487(18)
C1 C3 1.512(9)
C1 C4 1.518(8)
C1 C4A 1.530(17)
C1 C2 1.559(8)
C1 C2A 1.564(17)
C2 H21 0.9800
C2 H22 0.9800
C2 H23 0.9800
C3 H31 0.9800
C3 H32 0.9800
C3 H33 0.9800
C4 H41 0.9800
C4 H42 0.9800
C4 H43 0.9800
C2A H24 0.9800
C2A H25 0.9800
C2A H26 0.9800
C3A H34 0.9800
C3A H35 0.9800
C3A H36 0.9800
C4A H44 0.9800
C4A H45 0.9800
C4A H46 0.9800
C5 C6 1.500(9)
C5 C6A 1.51(2)
C5 C8 1.523(9)
C5 C7 1.526(8)
C5 C8A 1.53(2)
C5 C7A 1.54(2)
C6 H61 0.9800
C6 H62 0.9800
C6 H63 0.9800
C7 H71 0.9800
C7 H72 0.9800
C7 H73 0.9800
C8 H81 0.9800
C8 H82 0.9800
C8 H83 0.9800
C6A H64 0.9800
C6A H65 0.9800
C6A H66 0.9800
C7A H74 0.9800
C7A H75 0.9800
C7A H76 0.9800
C8A H84 0.9800
C8A H85 0.9800
C8A H86 0.9800
C9 C14 1.390(7)
C9 C10 1.394(7)
C10 C11 1.398(7)
C10 H101 0.9500
C11 C12 1.372(9)
C11 H111 0.9500
C12 C13 1.365(9)
C12 H121 0.9500
C13 C14 1.399(7)
C13 H131 0.9500
C14 H141 0.9500
C15 C16 1.394(7)
C15 C20 1.395(6)
C16 C17 1.386(8)
C16 H161 0.9500
C17 C18 1.385(9)
C17 H171 0.9500
C18 C19 1.379(9)
C18 H181 0.9500
C19 C20 1.386(7)
C19 H191 0.9500
C20 H201 0.9500

loop_
_geom_torsion_atom_site_label_1
_geom_torsion_atom_site_label_2
_geom_torsion_atom_site_label_3
_geom_torsion_atom_site_label_4
_geom_torsion
N2 P1 N1 C1 -174.3(4)
Cl1 P1 N1 C1 -72.2(4)
N2 P1 N1 Si1 1.9(2)
Cl1 P1 N1 Si1 104.00(16)
N2 Si1 N1 C1 173.9(4)
C9 Si1 N1 C1 -75.0(5)
C15 Si1 N1 C1 57.8(5)
N2 Si1 N1 P1 -1.8(2)
C9 Si1 N1 P1 109.3(2)
C15 Si1 N1 P1 -118.0(2)
N1 P1 N2 C5 -173.6(4)
Cl1 P1 N2 C5 82.8(4)
N1 P1 N2 Si1 -1.9(2)
Cl1 P1 N2 Si1 -105.51(15)
N1 Si1 N2 C5 172.4(5)
C9 Si1 N2 C5 59.0(5)
C15 Si1 N2 C5 -73.0(5)
N1 Si1 N2 P1 1.8(2)
C9 Si1 N2 P1 -111.6(2)
C15 Si1 N2 P1 116.4(2)
P1 N1 C1 C3A 24.1(17)
Si1 N1 C1 C3A -150.6(16)
P1 N1 C1 C3 -145.9(6)
Si1 N1 C1 C3 39.5(8)
P1 N1 C1 C4 -19.6(7)
Si1 N1 C1 C4 165.8(5)
P1 N1 C1 C4A 155.6(12)
Si1 N1 C1 C4A -19.0(13)
P1 N1 C1 C2 97.0(5)
Si1 N1 C1 C2 -77.7(6)
P1 N1 C1 C2A -93.8(12)
Si1 N1 C1 C2A 91.6(12)
P1 N2 C5 C6 19.7(8)
Si1 N2 C5 C6 -148.5(7)
P1 N2 C5 C6A -156(4)
Si1 N2 C5 C6A 36(4)
P1 N2 C5 C8 144.0(5)
Si1 N2 C5 C8 -24.2(8)
P1 N2 C5 C7 -100.8(6)
Si1 N2 C5 C7 91.0(6)
P1 N2 C5 C8A -13(3)
Si1 N2 C5 C8A 179(3)
P1 N2 C5 C7A 92(3)
Si1 N2 C5 C7A -76(3)
N1 Si1 C9 C14 157.3(4)
N2 Si1 C9 C14 -111.2(4)
C15 Si1 C9 C14 23.1(5)
N1 Si1 C9 C10 -29.7(5)
N2 Si1 C9 C10 61.8(4)
C15 Si1 C9 C10 -163.9(4)
C14 C9 C10 C11 -2.0(8)
Si1 C9 C10 C11 -175.4(4)
C9 C10 C11 C12 0.7(9)
C10 C11 C12 C13 0.4(10)
C11 C12 C13 C14 -0.2(10)
C10 C9 C14 C13 2.2(8)
Si1 C9 C14 C13 175.3(4)
C12 C13 C14 C9 -1.1(9)
N1 Si1 C15 C16 -107.9(4)
N2 Si1 C15 C16 158.0(4)
C9 Si1 C15 C16 25.9(5)
N1 Si1 C15 C20 69.6(4)
N2 Si1 C15 C20 -24.4(4)
C9 Si1 C15 C20 -156.5(4)
C20 C15 C16 C17 2.9(8)
Si1 C15 C16 C17 -179.5(5)
C15 C16 C17 C18 -1.3(9)
C16 C17 C18 C19 -1.0(10)
C17 C18 C19 C20 1.6(9)
C18 C19 C20 C15 0.0(9)
C16 C15 C20 C19 -2.3(7)
Si1 C15 C20 C19 -180.0(4)

_cod_database_fobs_code 2242860
